data_1512650
loop_
_publ_author_name
'De-Yun Ma'

_publ_section_title
;
 Observation of a water-anion tape constructed from unusual trimeric and
 tetrameric water clusters embedded in a copper(II) complex
;
_journal_name_full
;
Inorganica Chimica Acta
;
_journal_page_first 440
_journal_page_last 445
_journal_paper_doi 10.1016/j.ica.2012.05.023
_journal_volume 392
_journal_year 2012
_chemical_formula_moiety 'C38 H34.60 Cu N5 O9.80'
_chemical_formula_sum 'C38 H34.6 Cu N5 O9.8'
_chemical_formula_weight 781.65
_space_group_IT_number 14
_symmetry_cell_setting monoclinic
_symmetry_space_group_name_Hall '-P 2ybc'
_symmetry_space_group_name_H-M 'P 1 21/c 1'
_atom_sites_solution_hydrogens geom
_atom_sites_solution_primary direct
_atom_sites_solution_secondary difmap
_cell_angle_alpha 90.00
_cell_angle_beta 105.05(3)
_cell_angle_gamma 90.00
_cell_formula_units_Z 4
_cell_length_a 10.168(2)
_cell_length_b 31.431(6)
_cell_length_c 11.100(2)
_cell_measurement_reflns_used 5300
_cell_measurement_temperature 293(2)
_cell_measurement_theta_max 28.00
_cell_measurement_theta_min 1.26
_cell_volume 3425.8(12)
_computing_cell_refinement RAPID-AUTO
_computing_data_collection 'RAPID-AUTO (Rigaku, 1998)'
_computing_data_reduction 'CrystalStructure (Rigaku/MSC, 2002)'
_computing_molecular_graphics 'ORTEPII (Johnson, 1976)'
_computing_publication_material SHELXL97
_computing_structure_refinement 'SHELXL-97 (Sheldrick, 2008)'
_computing_structure_solution 'SHELXS-97 (Sheldrick, 2008)'
_diffrn_ambient_temperature 293(2)
_diffrn_measured_fraction_theta_full 0.985
_diffrn_measured_fraction_theta_max 0.985
_diffrn_measurement_device_type 'Rigaku/MSC Mercury CCD'
_diffrn_measurement_method \w
_diffrn_radiation_monochromator graphite
_diffrn_radiation_source 'fine-focus sealed tube'
_diffrn_radiation_type MoK\a
_diffrn_radiation_wavelength 0.71073
_diffrn_reflns_av_R_equivalents 0.1524
_diffrn_reflns_av_sigmaI/netI 0.1330
_diffrn_reflns_limit_h_max 12
_diffrn_reflns_limit_h_min -11
_diffrn_reflns_limit_k_max 37
_diffrn_reflns_limit_k_min -37
_diffrn_reflns_limit_l_max 13
_diffrn_reflns_limit_l_min -13
_diffrn_reflns_number 24377
_diffrn_reflns_theta_full 25.20
_diffrn_reflns_theta_max 25.20
_diffrn_reflns_theta_min 3.11
_diffrn_standards_number 0
_exptl_absorpt_coefficient_mu 0.707
_exptl_absorpt_correction_T_max 0.874
_exptl_absorpt_correction_T_min 0.821
_exptl_absorpt_correction_type multi-scan
_exptl_absorpt_process_details '(Jacobson, 1998)'
_exptl_crystal_colour blue
_exptl_crystal_density_diffrn 1.516
_exptl_crystal_density_method 'not measured'
_exptl_crystal_description block
_exptl_crystal_F_000 1620
_exptl_crystal_size_max 0.30
_exptl_crystal_size_mid 0.27
_exptl_crystal_size_min 0.21
_refine_diff_density_max 0.989
_refine_diff_density_min -0.695
_refine_diff_density_rms 0.126
_refine_ls_extinction_method none
_refine_ls_goodness_of_fit_ref 1.135
_refine_ls_hydrogen_treatment mixed
_refine_ls_matrix_type full
_refine_ls_number_parameters 500
_refine_ls_number_reflns 6084
_refine_ls_number_restraints 15
_refine_ls_restrained_S_all 1.134
_refine_ls_R_factor_all 0.1344
_refine_ls_R_factor_gt 0.1007
_refine_ls_shift/su_max 0.000
_refine_ls_shift/su_mean 0.000
_refine_ls_structure_factor_coef Fsqd
_refine_ls_weighting_details 'calc w=1/[\s^2^(Fo^2^)+(0.0000P)^2^+17.8055P] where P=(Fo^2^+2Fc^2^)/3'
_refine_ls_weighting_scheme calc
_refine_ls_wR_factor_gt 0.1797
_refine_ls_wR_factor_ref 0.1905
_reflns_number_gt 4820
_reflns_number_total 6084
_reflns_threshold_expression >2sigma(I)
_cod_data_source_file ICA-2012-392-440-445.cif
_cod_data_source_block Cu
_cod_depositor_comments
;
The following automatic conversions were performed:

data name '_iucr_refine_instruction_details' was replaced with
'_iucr_refine_instructions_details' as specified in the replacement
file 'data/replacement-values/replacement_tags.lst'.

Automatic conversion script
Id: cif_correct_tags 9268 2022-04-12 08:56:07Z antanas 
;
_cod_original_cell_volume 3425.8(11)
_cod_original_sg_symbol_H-M 'P 21/c'
_cod_original_formula_sum 'C38 H34.60 Cu N5 O9.80'
_cod_database_code 1512650

loop_
_symmetry_equiv_pos_as_xyz
'x, y, z'
'-x, y+1/2, -z+1/2'
'-x, -y, -z'
'x, -y-1/2, z-1/2'

loop_
_atom_site_label
_atom_site_type_symbol
_atom_site_fract_x
_atom_site_fract_y
_atom_site_fract_z
_atom_site_U_iso_or_equiv
_atom_site_adp_type
_atom_site_occupancy
_atom_site_symmetry_multiplicity
_atom_site_calc_flag
_atom_site_refinement_flags
Cu1 Cu 0.06840(7) 0.135849(18) 0.02602(7) 0.0216(2) Uani 1 1 d .
O1 O -0.0906(4) 0.15587(11) 0.0853(4) 0.0247(8) Uani 1 1 d .
O2 O -0.2094(5) 0.13183(12) -0.1007(4) 0.0353(10) Uani 1 1 d .
O3 O -0.4410(4) 0.16049(11) -0.0802(3) 0.0253(8) Uani 1 1 d .
H3 H -0.4184 0.1435 -0.1271 0.038 Uiso 1 1 calc R
N1 N 0.0634(5) 0.07925(13) 0.1031(5) 0.0258(10) Uani 1 1 d .
N2 N 0.1705(5) 0.10316(13) -0.0796(4) 0.0250(10) Uani 1 1 d .
N3 N 0.0777(4) 0.19401(12) -0.0460(4) 0.0185(9) Uani 1 1 d .
N4 N 0.2242(4) 0.16400(13) 0.1766(4) 0.0241(10) Uani 1 1 d .
C1 C 0.0076(6) 0.06891(19) 0.1942(6) 0.0344(14) Uani 1 1 d .
H1 H -0.0407 0.0895 0.2251 0.041 Uiso 1 1 calc R
C2 C 0.0190(7) 0.0279(2) 0.2459(7) 0.0417(16) Uani 1 1 d .
H2 H -0.0234 0.0213 0.3084 0.050 Uiso 1 1 calc R
C3 C 0.0926(7) -0.00202(19) 0.2036(7) 0.0416(17) Uani 1 1 d .
H3A H 0.1016 -0.0292 0.2380 0.050 Uiso 1 1 calc R
C4 C 0.1550(6) 0.00792(17) 0.1082(6) 0.0342(14) Uani 1 1 d .
C5 C 0.1374(5) 0.04959(16) 0.0595(6) 0.0274(12) Uani 1 1 d .
C6 C 0.2354(7) -0.02047(18) 0.0562(7) 0.0440(18) Uani 1 1 d .
H6 H 0.2500 -0.0480 0.0875 0.053 Uiso 1 1 calc R
C7 C 0.2907(8) -0.00874(19) -0.0363(7) 0.0462(18) Uani 1 1 d .
H7 H 0.3424 -0.0283 -0.0672 0.055 Uiso 1 1 calc R
C8 C 0.1946(6) 0.06225(16) -0.0387(5) 0.0263(12) Uani 1 1 d .
C9 C 0.2717(6) 0.03370(17) -0.0889(6) 0.0344(14) Uani 1 1 d .
C10 C 0.3256(7) 0.04843(19) -0.1852(6) 0.0377(15) Uani 1 1 d .
H10 H 0.3784 0.0306 -0.2205 0.045 Uiso 1 1 calc R
C11 C 0.2996(6) 0.08931(19) -0.2266(6) 0.0340(13) Uani 1 1 d .
H11 H 0.3331 0.0994 -0.2917 0.041 Uiso 1 1 calc R
C12 C 0.2226(6) 0.11582(18) -0.1709(5) 0.0301(13) Uani 1 1 d .
H12 H 0.2072 0.1437 -0.1992 0.036 Uiso 1 1 calc R
C13 C 0.2988(6) 0.14859(18) 0.2841(6) 0.0286(12) Uani 1 1 d .
H13 H 0.2933 0.1197 0.3001 0.034 Uiso 1 1 calc R
C14 C 0.3854(6) 0.17399(19) 0.3744(5) 0.0300(13) Uani 1 1 d .
H14 H 0.4397 0.1618 0.4466 0.036 Uiso 1 1 calc R
C15 C 0.3896(5) 0.21648(19) 0.3558(5) 0.0299(13) Uani 1 1 d .
H15 H 0.4451 0.2338 0.4161 0.036 Uiso 1 1 calc R
C16 C 0.3087(5) 0.23435(17) 0.2440(5) 0.0248(11) Uani 1 1 d .
C17 C 0.2296(5) 0.20653(16) 0.1562(5) 0.0216(11) Uani 1 1 d .
C18 C 0.3040(6) 0.27890(18) 0.2173(6) 0.0284(12) Uani 1 1 d .
H18 H 0.3558 0.2976 0.2757 0.034 Uiso 1 1 calc R
C19 C 0.2254(6) 0.29432(17) 0.1085(6) 0.0287(12) Uani 1 1 d .
H19 H 0.2227 0.3235 0.0942 0.034 Uiso 1 1 calc R
C20 C 0.1461(5) 0.26653(16) 0.0150(5) 0.0225(11) Uani 1 1 d .
C21 C 0.1491(5) 0.22260(15) 0.0390(5) 0.0196(10) Uani 1 1 d .
C22 C 0.0659(5) 0.28061(16) -0.1007(5) 0.0247(12) Uani 1 1 d .
H22 H 0.0594 0.3095 -0.1193 0.030 Uiso 1 1 calc R
C23 C -0.0026(5) 0.25168(17) -0.1862(5) 0.0253(12) Uani 1 1 d .
H23 H -0.0545 0.2607 -0.2638 0.030 Uiso 1 1 calc R
C24 C 0.0060(5) 0.20863(16) -0.1562(5) 0.0235(11) Uani 1 1 d .
H24 H -0.0403 0.1892 -0.2155 0.028 Uiso 1 1 calc R
C25 C -0.3230(5) 0.21201(15) 0.0640(5) 0.0200(10) Uani 1 1 d .
C26 C -0.2576(5) 0.23852(16) -0.0018(5) 0.0233(11) Uani 1 1 d .
H26 H -0.2186 0.2271 -0.0617 0.028 Uiso 1 1 calc R
C27 C -0.2499(6) 0.28211(16) 0.0212(5) 0.0260(12) Uani 1 1 d .
H27 H -0.2054 0.2997 -0.0229 0.031 Uiso 1 1 calc R
C28 C -0.3085(6) 0.29919(16) 0.1098(5) 0.0275(12) Uani 1 1 d .
H28 H -0.3035 0.3283 0.1254 0.033 Uiso 1 1 calc R
C29 C -0.3741(6) 0.27301(17) 0.1747(5) 0.0267(12) Uani 1 1 d .
H29 H -0.4138 0.2845 0.2340 0.032 Uiso 1 1 calc R
C30 C -0.3815(5) 0.22916(17) 0.1521(5) 0.0251(11) Uani 1 1 d .
H30 H -0.4258 0.2116 0.1964 0.030 Uiso 1 1 calc R
C31 C -0.3606(5) 0.13584(15) 0.1339(5) 0.0210(10) Uani 1 1 d .
C32 C -0.4651(5) 0.10664(15) 0.1076(5) 0.0233(11) Uani 1 1 d .
H32 H -0.5229 0.1052 0.0276 0.028 Uiso 1 1 calc R
C33 C -0.4851(6) 0.07895(17) 0.2004(6) 0.0290(12) Uani 1 1 d .
H33 H -0.5567 0.0596 0.1817 0.035 Uiso 1 1 calc R
C34 C -0.3993(6) 0.08020(18) 0.3191(6) 0.0309(13) Uani 1 1 d .
H34 H -0.4110 0.0614 0.3801 0.037 Uiso 1 1 calc R
C35 C -0.2952(6) 0.11010(19) 0.3460(6) 0.0331(13) Uani 1 1 d .
H35 H -0.2383 0.1118 0.4263 0.040 Uiso 1 1 calc R
C36 C -0.2753(6) 0.13732(18) 0.2543(5) 0.0275(12) Uani 1 1 d .
H36 H -0.2042 0.1568 0.2733 0.033 Uiso 1 1 calc R
C37 C -0.3342(5) 0.16452(15) 0.0311(5) 0.0224(11) Uani 1 1 d .
C38 C -0.2004(6) 0.14949(15) 0.0031(5) 0.0213(11) Uani 1 1 d .
O6 O -0.0146(6) 0.1340(2) 0.5805(6) 0.0635(15) Uani 1 1 d .
O5 O 0.1190(6) 0.10786(16) 0.4767(5) 0.0600(15) Uani 1 1 d .
O4 O 0.0035(8) 0.0659(2) 0.5629(7) 0.097(3) Uani 1 1 d .
N5 N 0.0362(7) 0.1025(2) 0.5405(6) 0.0544(18) Uani 1 1 d .
O1W O 0.1563(16) 0.0052(4) 0.5508(12) 0.163(6) Uani 0.80 1 d PD
H2W H 0.2367 0.0075 0.5951 0.245 Uiso 0.80 1 d PRD
H1W H 0.1221 0.0290 0.5263 0.245 Uiso 0.80 1 d PRD
O2W O 0.3460(7) 0.0451(2) 0.4435(7) 0.101(3) Uani 1 1 d D
H4W H 0.291(3) 0.0597(7) 0.472(3) 0.152 Uiso 1 1 d D
H3W H 0.3789(7) 0.02493(16) 0.4914(6) 0.152 Uiso 1 1 d D
O3W O 0.5695(7) 0.03088(16) 0.6439(6) 0.108(3) Uani 1 1 d RD
H5W H 0.621(2) 0.0109(4) 0.678(2) 0.162 Uiso 1 1 d D
H6W H 0.6092(6) 0.05452(13) 0.6569(5) 0.162 Uiso 1 1 d D
O4W O 0.7696(6) 0.09330(13) 0.6750(5) 0.0551(15) Uani 1 1 d RD
H7W H 0.767(8) 0.107(2) 0.739(5) 0.083 Uiso 1 1 d D
H8W H 0.847(4) 0.095(3) 0.661(8) 0.083 Uiso 1 1 d D

loop_
_atom_site_aniso_label
_atom_site_aniso_U_11
_atom_site_aniso_U_22
_atom_site_aniso_U_33
_atom_site_aniso_U_23
_atom_site_aniso_U_13
_atom_site_aniso_U_12
Cu1 0.0215(3) 0.0187(3) 0.0244(3) 0.0009(3) 0.0055(3) 0.0018(2)
O1 0.0222(18) 0.0284(18) 0.024(2) 0.0016(16) 0.0074(17) 0.0022(15)
O2 0.043(2) 0.036(2) 0.029(2) -0.0116(18) 0.014(2) -0.0005(18)
O3 0.0263(19) 0.0296(19) 0.0174(19) 0.0001(15) 0.0007(16) 0.0004(15)
N1 0.021(2) 0.025(2) 0.029(3) 0.0027(19) 0.004(2) 0.0001(18)
N2 0.026(2) 0.021(2) 0.025(2) -0.0026(19) -0.001(2) 0.0026(18)
N3 0.015(2) 0.023(2) 0.019(2) -0.0007(17) 0.0069(18) -0.0001(16)
N4 0.017(2) 0.027(2) 0.025(2) -0.0003(19) 0.0016(19) 0.0035(17)
C1 0.026(3) 0.036(3) 0.039(3) 0.009(3) 0.005(3) 0.002(2)
C2 0.034(3) 0.041(3) 0.046(4) 0.019(3) 0.002(3) -0.002(3)
C3 0.040(3) 0.028(3) 0.047(4) 0.011(3) -0.007(3) -0.007(3)
C4 0.032(3) 0.022(3) 0.038(3) 0.002(2) -0.010(3) -0.002(2)
C5 0.021(3) 0.020(2) 0.034(3) -0.002(2) -0.005(2) 0.001(2)
C6 0.051(4) 0.022(3) 0.049(4) -0.001(3) -0.004(4) 0.007(3)
C7 0.056(4) 0.029(3) 0.044(4) -0.007(3) -0.005(4) 0.015(3)
C8 0.025(3) 0.021(2) 0.027(3) -0.006(2) -0.004(2) 0.000(2)
C9 0.038(3) 0.026(3) 0.032(3) -0.009(2) -0.004(3) 0.006(2)
C10 0.038(3) 0.042(3) 0.030(3) -0.014(3) 0.003(3) 0.009(3)
C11 0.031(3) 0.045(3) 0.025(3) -0.005(3) 0.005(3) 0.003(3)
C12 0.033(3) 0.030(3) 0.023(3) -0.002(2) 0.000(3) -0.002(2)
C13 0.025(3) 0.035(3) 0.026(3) 0.002(2) 0.008(2) 0.004(2)
C14 0.021(3) 0.048(3) 0.019(3) -0.001(3) 0.002(2) 0.004(2)
C15 0.018(3) 0.049(3) 0.023(3) -0.008(3) 0.006(2) -0.004(2)
C16 0.016(2) 0.034(3) 0.024(3) -0.009(2) 0.005(2) -0.001(2)
C17 0.015(2) 0.028(3) 0.024(3) -0.005(2) 0.008(2) -0.001(2)
C18 0.021(3) 0.035(3) 0.031(3) -0.011(2) 0.007(2) -0.006(2)
C19 0.026(3) 0.024(3) 0.039(3) -0.008(2) 0.015(3) -0.006(2)
C20 0.016(2) 0.026(2) 0.028(3) -0.003(2) 0.011(2) -0.001(2)
C21 0.014(2) 0.023(2) 0.024(3) -0.002(2) 0.009(2) 0.0003(19)
C22 0.023(3) 0.022(2) 0.033(3) 0.004(2) 0.014(2) 0.002(2)
C23 0.019(3) 0.030(3) 0.026(3) 0.007(2) 0.006(2) 0.002(2)
C24 0.019(2) 0.027(3) 0.023(3) -0.003(2) 0.004(2) 0.000(2)
C25 0.017(2) 0.024(2) 0.016(2) 0.001(2) 0.000(2) 0.002(2)
C26 0.022(3) 0.028(3) 0.020(3) 0.005(2) 0.004(2) 0.003(2)
C27 0.024(3) 0.026(3) 0.027(3) 0.004(2) 0.004(2) -0.001(2)
C28 0.025(3) 0.023(2) 0.029(3) -0.004(2) -0.003(2) 0.003(2)
C29 0.024(3) 0.032(3) 0.023(3) -0.005(2) 0.004(2) 0.004(2)
C30 0.021(3) 0.031(3) 0.024(3) 0.000(2) 0.007(2) 0.001(2)
C31 0.021(2) 0.023(2) 0.021(3) -0.002(2) 0.009(2) 0.003(2)
C32 0.023(3) 0.025(2) 0.023(3) 0.000(2) 0.008(2) 0.003(2)
C33 0.026(3) 0.028(3) 0.035(3) 0.001(2) 0.010(3) 0.000(2)
C34 0.031(3) 0.035(3) 0.030(3) 0.008(3) 0.015(3) 0.003(2)
C35 0.030(3) 0.046(3) 0.023(3) 0.008(3) 0.007(3) 0.001(3)
C36 0.023(3) 0.036(3) 0.023(3) 0.004(2) 0.006(2) -0.005(2)
C37 0.020(2) 0.023(2) 0.021(3) 0.000(2) -0.001(2) 0.000(2)
C38 0.029(3) 0.021(2) 0.019(3) 0.005(2) 0.017(2) 0.002(2)
O6 0.046(3) 0.088(4) 0.052(3) 0.000(3) 0.003(3) -0.015(3)
O5 0.074(4) 0.054(3) 0.051(3) -0.002(3) 0.015(3) -0.004(3)
O4 0.101(5) 0.079(4) 0.084(5) 0.033(4) -0.025(4) -0.052(4)
N5 0.054(4) 0.067(4) 0.032(3) 0.008(3) -0.007(3) -0.025(3)
O1W 0.192(15) 0.178(12) 0.126(11) 0.042(10) 0.053(11) -0.004(11)
O2W 0.052(4) 0.164(7) 0.085(5) 0.013(5) 0.011(4) -0.034(4)
O3W 0.077(5) 0.182(8) 0.054(4) -0.004(5) -0.003(4) -0.049(5)
O4W 0.099(4) 0.039(2) 0.029(2) 0.001(2) 0.020(3) 0.009(3)

loop_
_atom_type_symbol
_atom_type_description
_atom_type_scat_dispersion_real
_atom_type_scat_dispersion_imag
_atom_type_scat_source
C C 0.0033 0.0016 'International Tables Vol C Tables 4.2.6.8 and 6.1.1.4'
H H 0.0000 0.0000 'International Tables Vol C Tables 4.2.6.8 and 6.1.1.4'
Cu Cu 0.3201 1.2651 'International Tables Vol C Tables 4.2.6.8 and 6.1.1.4'
N N 0.0061 0.0033 'International Tables Vol C Tables 4.2.6.8 and 6.1.1.4'
O O 0.0106 0.0060 'International Tables Vol C Tables 4.2.6.8 and 6.1.1.4'

loop_
_geom_angle_atom_site_label_1
_geom_angle_atom_site_label_2
_geom_angle_atom_site_label_3
_geom_angle
N1 Cu1 O1 91.54(17)
N1 Cu1 N3 177.88(18)
O1 Cu1 N3 88.31(16)
N1 Cu1 N2 82.49(19)
O1 Cu1 N2 157.81(16)
N3 Cu1 N2 98.41(18)
N1 Cu1 N4 97.42(18)
O1 Cu1 N4 96.27(16)
N3 Cu1 N4 80.50(17)
N2 Cu1 N4 105.66(17)
C38 O1 Cu1 110.6(3)
C37 O3 H3 109.5
C1 N1 C5 119.3(5)
C1 N1 Cu1 128.0(4)
C5 N1 Cu1 112.5(4)
C12 N2 C8 117.8(5)
C12 N2 Cu1 131.0(4)
C8 N2 Cu1 111.0(4)
C24 N3 C21 118.2(4)
C24 N3 Cu1 127.5(3)
C21 N3 Cu1 113.3(3)
C13 N4 C17 118.0(5)
C13 N4 Cu1 132.5(4)
C17 N4 Cu1 109.0(3)
N1 C1 C2 122.2(6)
N1 C1 H1 118.9
C2 C1 H1 118.9
C3 C2 C1 119.2(7)
C3 C2 H2 120.4
C1 C2 H2 120.4
C2 C3 C4 120.2(6)
C2 C3 H3A 119.9
C4 C3 H3A 119.9
C3 C4 C5 117.3(6)
C3 C4 C6 125.7(6)
C5 C4 C6 117.0(6)
N1 C5 C4 121.8(6)
N1 C5 C8 117.0(5)
C4 C5 C8 121.2(5)
C7 C6 C4 122.3(6)
C7 C6 H6 118.9
C4 C6 H6 118.9
C6 C7 C9 121.5(6)
C6 C7 H7 119.3
C9 C7 H7 119.3
N2 C8 C9 122.9(6)
N2 C8 C5 116.5(5)
C9 C8 C5 120.7(5)
C8 C9 C10 117.6(5)
C8 C9 C7 117.4(6)
C10 C9 C7 125.1(6)
C11 C10 C9 119.2(6)
C11 C10 H10 120.4
C9 C10 H10 120.4
C10 C11 C12 119.6(6)
C10 C11 H11 120.2
C12 C11 H11 120.2
N2 C12 C11 123.0(5)
N2 C12 H12 118.5
C11 C12 H12 118.5
N4 C13 C14 122.8(5)
N4 C13 H13 118.6
C14 C13 H13 118.6
C15 C14 C13 119.5(5)
C15 C14 H14 120.2
C13 C14 H14 120.2
C14 C15 C16 119.4(5)
C14 C15 H15 120.3
C16 C15 H15 120.3
C17 C16 C15 117.5(5)
C17 C16 C18 119.1(5)
C15 C16 C18 123.4(5)
N4 C17 C16 122.7(5)
N4 C17 C21 117.3(5)
C16 C17 C21 120.0(5)
C19 C18 C16 121.1(5)
C19 C18 H18 119.5
C16 C18 H18 119.5
C18 C19 C20 121.2(5)
C18 C19 H19 119.4
C20 C19 H19 119.4
C22 C20 C21 117.5(5)
C22 C20 C19 123.7(5)
C21 C20 C19 118.8(5)
N3 C21 C20 122.3(5)
N3 C21 C17 118.0(4)
C20 C21 C17 119.7(5)
C23 C22 C20 119.8(5)
C23 C22 H22 120.1
C20 C22 H22 120.1
C22 C23 C24 119.5(5)
C22 C23 H23 120.3
C24 C23 H23 120.3
N3 C24 C23 122.7(5)
N3 C24 H24 118.6
C23 C24 H24 118.6
C30 C25 C26 119.5(5)
C30 C25 C37 122.0(5)
C26 C25 C37 118.4(5)
C25 C26 C27 120.4(5)
C25 C26 H26 119.8
C27 C26 H26 119.8
C28 C27 C26 119.9(5)
C28 C27 H27 120.1
C26 C27 H27 120.1
C29 C28 C27 119.8(5)
C29 C28 H28 120.1
C27 C28 H28 120.1
C28 C29 C30 120.4(5)
C28 C29 H29 119.8
C30 C29 H29 119.8
C25 C30 C29 119.9(5)
C25 C30 H30 120.0
C29 C30 H30 120.0
C32 C31 C36 118.7(5)
C32 C31 C37 120.6(5)
C36 C31 C37 120.6(5)
C31 C32 C33 120.5(5)
C31 C32 H32 119.7
C33 C32 H32 119.7
C34 C33 C32 120.5(5)
C34 C33 H33 119.7
C32 C33 H33 119.7
C33 C34 C35 118.8(5)
C33 C34 H34 120.6
C35 C34 H34 120.6
C36 C35 C34 120.6(5)
C36 C35 H35 119.7
C34 C35 H35 119.7
C35 C36 C31 120.8(5)
C35 C36 H36 119.6
C31 C36 H36 119.6
O3 C37 C31 110.6(4)
O3 C37 C25 106.6(4)
C31 C37 C25 114.3(5)
O3 C37 C38 108.1(4)
C31 C37 C38 107.7(4)
C25 C37 C38 109.3(4)
O1 C38 O2 124.9(5)
O1 C38 C37 117.8(5)
O2 C38 C37 117.3(5)
O4 N5 O5 119.8(9)
O4 N5 O6 120.4(8)
O5 N5 O6 119.8(6)
H2W O1W H1W 111.9
H4W O2W H3W 111.7(13)
H5W O3W H6W 111.7(13)
H7W O4W H8W 111(8)

loop_
_geom_bond_atom_site_label_1
_geom_bond_atom_site_label_2
_geom_bond_distance
Cu1 N1 1.980(4)
Cu1 O1 1.999(4)
Cu1 N3 2.007(4)
Cu1 N2 2.035(5)
Cu1 N4 2.170(4)
O1 C38 1.261(7)
O2 C38 1.261(7)
O3 C37 1.423(6)
O3 H3 0.8200
N1 C1 1.323(8)
N1 C5 1.363(7)
N2 C12 1.320(8)
N2 C8 1.365(7)
N3 C24 1.332(7)
N3 C21 1.367(7)
N4 C13 1.329(7)
N4 C17 1.359(7)
C1 C2 1.402(8)
C1 H1 0.9300
C2 C3 1.360(10)
C2 H2 0.9300
C3 C4 1.404(10)
C3 H3A 0.9300
C4 C5 1.410(7)
C4 C6 1.429(10)
C5 C8 1.420(9)
C6 C7 1.344(11)
C6 H6 0.9300
C7 C9 1.449(9)
C7 H7 0.9300
C8 C9 1.399(8)
C9 C10 1.400(10)
C10 C11 1.367(9)
C10 H10 0.9300
C11 C12 1.394(9)
C11 H11 0.9300
C12 H12 0.9300
C13 C14 1.399(8)
C13 H13 0.9300
C14 C15 1.354(9)
C14 H14 0.9300
C15 C16 1.416(8)
C15 H15 0.9300
C16 C17 1.398(7)
C16 C18 1.429(8)
C17 C21 1.437(8)
C18 C19 1.353(8)
C18 H18 0.9300
C19 C20 1.434(8)
C19 H19 0.9300
C20 C22 1.403(8)
C20 C21 1.405(7)
C22 C23 1.367(8)
C22 H22 0.9300
C23 C24 1.391(7)
C23 H23 0.9300
C24 H24 0.9300
C25 C30 1.379(8)
C25 C26 1.387(7)
C25 C37 1.534(7)
C26 C27 1.392(7)
C26 H26 0.9300
C27 C28 1.383(8)
C27 H27 0.9300
C28 C29 1.375(9)
C28 H28 0.9300
C29 C30 1.399(7)
C29 H29 0.9300
C30 H30 0.9300
C31 C32 1.377(7)
C31 C36 1.392(8)
C31 C37 1.532(7)
C32 C33 1.403(8)
C32 H32 0.9300
C33 C34 1.379(8)
C33 H33 0.9300
C34 C35 1.389(8)
C34 H34 0.9300
C35 C36 1.384(8)
C35 H35 0.9300
C36 H36 0.9300
C37 C38 1.546(7)
O6 N5 1.251(9)
O5 N5 1.245(9)
O4 N5 1.240(8)
O1W H2W 0.8401
O1W H1W 0.8400
O2W H4W 0.84(3)
O2W H3W 0.839(9)
O3W H5W 0.8400(11)
O3W H6W 0.8400(10)
O4W H7W 0.8400(11)
O4W H8W 0.8400(12)

loop_
_geom_hbond_atom_site_label_D
_geom_hbond_atom_site_label_H
_geom_hbond_atom_site_label_A
_geom_hbond_distance_DH
_geom_hbond_distance_HA
_geom_hbond_distance_DA
_geom_hbond_angle_DHA
_geom_hbond_site_symmetry_A
O4W H8W N5 0.8400(12) 2.62(3) 3.430(10) 161(8) 1_655
O4W H8W O4 0.8400(12) 2.34(4) 3.079(12) 148(7) 1_655
O4W H8W O6 0.8400(12) 2.22(6) 2.957(8) 146(9) 1_655
O3W H6W O4W 0.8400(10) 2.00 2.783(4) 153.8(7) .
O3W H5W O2W 0.8400(11) 2.30(2) 2.797(12) 118(2) 3_656
O2W H3W O3W 0.839(9) 2.22 2.772(6) 122.9(6) .
O2W H4W O5 0.84(3) 2.328(12) 3.129(10) 160(3) .
O1W H1W N5 0.84 2.49 3.283(17) 158.2 .
O1W H1W O4 0.84 1.79 2.485(18) 138.4 .
O3 H3 O2 0.82 2.10 2.586(6) 117.7 .
